data_4025164
loop_
_publ_author_name
'Hiroki Iida'
'Munenori Shimoyama'
'Yoshio Furusho'
'Eiji Yashima'

_publ_contact_author_address
;Department of Molecular Design and Engineering, 
Graduate School of Engineering, 
Nagoya University, Chikusa-ku, Nagoya 464-8603, Japan
;
_publ_contact_author_email yashima@apchem.nagoya-u.ac.jp
_publ_contact_author_fax +81-52-789-3185
_publ_contact_author_name 'Eiji Yashima'
_publ_contact_author_phone +81-52-789-4495
_publ_section_title
;
 Double-Stranded Supramolecular Assembly through Salt Bridge Formation
 between Rigid and Flexible Amidine and Carboxylic Acid Strands
;
_journal_name_full 'Journal of Organic Chemistry'
_journal_page_first 417
_journal_page_last 423
_journal_paper_doi 10.1021/jo902158v
_journal_volume 75
_journal_year 2010
_chemical_absolute_configuration rmad
_chemical_formula_sum 'C54 H38 N2 O2'
_chemical_formula_weight 746.86
_chemical_name_systematic
; 
 ? 
;
_space_group_IT_number 19
_symmetry_cell_setting orthorhombic
_symmetry_space_group_name_Hall 'P 2ac 2ab'
_symmetry_space_group_name_H-M 'P 21 21 21'
_atom_sites_solution_hydrogens geom
_atom_sites_solution_primary direct
_atom_sites_solution_secondary difmap
_audit_creation_date 2009-09-10
_audit_creation_method SHELXL-97
_cell_angle_alpha 90.00
_cell_angle_beta 90.00
_cell_angle_gamma 90.00
_cell_formula_units_Z 4
_cell_length_a 15.706(3)
_cell_length_b 12.873(2)
_cell_length_c 20.451(4)
_cell_measurement_reflns_used 1443
_cell_measurement_temperature 153(2)
_cell_measurement_theta_max 17.68
_cell_measurement_theta_min 2.28
_cell_volume 4134.9(13)
_computing_cell_refinement 'Bruker SMART'
_computing_data_collection 'Bruker SMART'
_computing_data_reduction 'Bruker SMART'
_computing_molecular_graphics 'Bruker SHELXTL'
_computing_publication_material 'Bruker SHELXTL'
_computing_structure_refinement 'SHELXL-97 (Sheldrick, 1997)'
_computing_structure_solution Sir2004
_diffrn_ambient_temperature 153(2)
_diffrn_measured_fraction_theta_full 1.000
_diffrn_measured_fraction_theta_max 1.000
_diffrn_measurement_device_type 'CCD area detector'
_diffrn_measurement_method 'phi and omega scans'
_diffrn_radiation_monochromator graphite
_diffrn_radiation_source 'fine-focus sealed tube'
_diffrn_radiation_type MoK\a
_diffrn_radiation_wavelength 0.71073
_diffrn_reflns_av_R_equivalents 0.0978
_diffrn_reflns_av_sigmaI/netI 0.1049
_diffrn_reflns_limit_h_max 18
_diffrn_reflns_limit_h_min -18
_diffrn_reflns_limit_k_max 15
_diffrn_reflns_limit_k_min -13
_diffrn_reflns_limit_l_max 24
_diffrn_reflns_limit_l_min -20
_diffrn_reflns_number 23638
_diffrn_reflns_theta_full 25.00
_diffrn_reflns_theta_max 25.00
_diffrn_reflns_theta_min 1.63
_exptl_absorpt_coefficient_mu 0.072
_exptl_absorpt_correction_T_max 0.9928
_exptl_absorpt_correction_T_min 0.9786
_exptl_absorpt_correction_type empirical
_exptl_absorpt_process_details 'SADABS Sheldrick 1996'
_exptl_crystal_colour colorless
_exptl_crystal_density_diffrn 1.200
_exptl_crystal_density_method 'not measured'
_exptl_crystal_description block
_exptl_crystal_F_000 1568
_exptl_crystal_size_max 0.30
_exptl_crystal_size_mid 0.10
_exptl_crystal_size_min 0.10
_refine_diff_density_max 0.177
_refine_diff_density_min -0.184
_refine_diff_density_rms 0.044
_refine_ls_abs_structure_details 'Flack H D (1983), Acta Cryst. A39, 876-881'
_refine_ls_abs_structure_Flack 0(2)
_refine_ls_extinction_method none
_refine_ls_goodness_of_fit_ref 1.038
_refine_ls_hydrogen_treatment mixed
_refine_ls_matrix_type full
_refine_ls_number_parameters 540
_refine_ls_number_reflns 7281
_refine_ls_number_restraints 0
_refine_ls_restrained_S_all 1.038
_refine_ls_R_factor_all 0.1097
_refine_ls_R_factor_gt 0.0703
_refine_ls_shift/su_max 0.000
_refine_ls_shift/su_mean 0.000
_refine_ls_structure_factor_coef Fsqd
_refine_ls_weighting_details 'calc w=1/[\s^2^(Fo^2^)+(0.0535P)^2^+0.2582P] where P=(Fo^2^+2Fc^2^)/3'
_refine_ls_weighting_scheme calc
_refine_ls_wR_factor_gt 0.1321
_refine_ls_wR_factor_ref 0.1466
_reflns_number_gt 4982
_reflns_number_total 7281
_reflns_threshold_expression >2sigma(I)
_cod_data_source_file jo902158v_si_002.cif
_cod_data_source_block ms09040
_cod_depositor_comments
;
The following automatic conversions were performed:

'_symmetry_cell_setting' value 'Orthorhombic' changed to
'orthorhombic' according to the built-in table from CIF Core
dictionary named 'cif_core.dic' version 2.4.1 from 2010-06-29.

Automatic conversion script
Id: cif_fix_values 1646 2011-03-28 12:23:43Z adriana 
;
_cod_original_cell_volume 4134.8(13)
_cod_database_code 4025164

loop_
_symmetry_equiv_pos_as_xyz
'x, y, z'
'-x+1/2, -y, z+1/2'
'x+1/2, -y+1/2, -z'
'-x, y+1/2, -z+1/2'

loop_
_atom_site_label
_atom_site_type_symbol
_atom_site_fract_x
_atom_site_fract_y
_atom_site_fract_z
_atom_site_U_iso_or_equiv
_atom_site_adp_type
_atom_site_occupancy
_atom_site_symmetry_multiplicity
_atom_site_calc_flag
_atom_site_refinement_flags
_atom_site_disorder_assembly
_atom_site_disorder_group
C1 C 0.7569(4) 0.2531(4) 0.3363(3) 0.0666(16) Uani 1 1 d . . .
H1 H 0.7709 0.2958 0.3726 0.080 Uiso 1 1 calc R . .
C2 C 0.7398(3) 0.2004(3) 0.2915(2) 0.0431(11) Uani 1 1 d . . .
C3 C 0.7191(3) 0.1397(3) 0.2346(2) 0.0336(10) Uani 1 1 d . . .
C4 C 0.7678(2) 0.0540(3) 0.2160(2) 0.0390(11) Uani 1 1 d . . .
H2 H 0.8139 0.0318 0.2426 0.047 Uiso 1 1 calc R . .
C5 C 0.7493(3) 0.0020(3) 0.15943(19) 0.0349(10) Uani 1 1 d . . .
H3 H 0.7819 -0.0577 0.1483 0.042 Uiso 1 1 calc R . .
C6 C 0.6845(2) 0.0334(3) 0.11765(19) 0.0289(9) Uani 1 1 d . . .
C7 C 0.6339(3) 0.1167(3) 0.13809(19) 0.0318(10) Uani 1 1 d . . .
H4 H 0.5867 0.1371 0.1121 0.038 Uiso 1 1 calc R . .
C8 C 0.6511(2) 0.1699(3) 0.1952(2) 0.0356(10) Uani 1 1 d . . .
H5 H 0.6166 0.2271 0.2076 0.043 Uiso 1 1 calc R . .
C9 C 0.6667(2) -0.0183(3) 0.0546(2) 0.0320(10) Uani 1 1 d . . .
C10 C 0.6607(2) 0.0394(3) -0.00326(19) 0.0270(9) Uani 1 1 d . . .
C11 C 0.6365(2) -0.0042(3) -0.0619(2) 0.0301(9) Uani 1 1 d . . .
C12 C 0.6183(2) -0.1107(3) -0.0629(2) 0.0357(10) Uani 1 1 d . . .
H6 H 0.6000 -0.1424 -0.1025 0.043 Uiso 1 1 calc R . .
C13 C 0.6266(3) -0.1705(3) -0.0070(2) 0.0379(11) Uani 1 1 d . . .
H7 H 0.6151 -0.2429 -0.0088 0.045 Uiso 1 1 calc R . .
C14 C 0.6516(2) -0.1255(3) 0.0514(2) 0.0333(10) Uani 1 1 d . . .
H8 H 0.6585 -0.1673 0.0893 0.040 Uiso 1 1 calc R . .
C15 C 0.6280(2) 0.0572(3) -0.12274(18) 0.0302(9) Uani 1 1 d . . .
C16 C 0.5551(3) 0.0483(3) -0.1615(2) 0.0384(10) Uani 1 1 d . . .
H9 H 0.5113 0.0018 -0.1484 0.046 Uiso 1 1 calc R . .
C17 C 0.5446(3) 0.1043(3) -0.2178(2) 0.0375(10) Uani 1 1 d . . .
H10 H 0.4938 0.0969 -0.2426 0.045 Uiso 1 1 calc R . .
C18 C 0.6079(3) 0.1723(3) -0.23912(19) 0.0361(10) Uani 1 1 d . . .
C19 C 0.6824(3) 0.1821(3) -0.2021(2) 0.0388(11) Uani 1 1 d . . .
H11 H 0.7268 0.2268 -0.2163 0.047 Uiso 1 1 calc R . .
C20 C 0.6909(3) 0.1261(3) -0.1446(2) 0.0340(10) Uani 1 1 d . . .
H12 H 0.7410 0.1347 -0.1191 0.041 Uiso 1 1 calc R . .
C21 C 0.5974(3) 0.2305(3) -0.2980(2) 0.0449(12) Uani 1 1 d . . .
C22 C 0.5865(3) 0.2783(4) -0.3467(2) 0.0575(14) Uani 1 1 d . . .
H13 H 0.5777 0.3167 -0.3858 0.069 Uiso 1 1 calc R . .
N1 N 0.6774(2) 0.1490(2) -0.00013(15) 0.0261(7) Uani 1 1 d . . .
H14 H 0.626(3) 0.204(3) 0.006(2) 0.057(13) Uiso 1 1 d . . .
C23 C 0.7515(3) 0.1850(3) 0.01911(19) 0.0285(9) Uani 1 1 d . . .
H15 H 0.798(2) 0.138(3) 0.0174(16) 0.023(10) Uiso 1 1 d . . .
N2 N 0.7625(2) 0.2800(2) 0.03840(17) 0.0329(8) Uani 1 1 d . . .
H16 H 0.713(3) 0.316(3) 0.043(2) 0.045(13) Uiso 1 1 d . . .
C24 C 0.8457(3) 0.3221(3) 0.0604(2) 0.0390(11) Uani 1 1 d . . .
H17 H 0.890(2) 0.278(2) 0.0432(16) 0.018(9) Uiso 1 1 d . . .
C25 C 0.8477(3) 0.3205(4) 0.1339(2) 0.0649(16) Uani 1 1 d . . .
H18 H 0.8037 0.3672 0.1510 0.097 Uiso 1 1 calc R . .
H19 H 0.9037 0.3436 0.1492 0.097 Uiso 1 1 calc R . .
H20 H 0.8369 0.2497 0.1494 0.097 Uiso 1 1 calc R . .
C26 C 0.8583(3) 0.4290(3) 0.03016(19) 0.0328(10) Uani 1 1 d . . .
C27 C 0.9226(3) 0.4440(3) -0.0144(2) 0.0378(10) Uani 1 1 d . . .
H21 H 0.9598 0.3885 -0.0254 0.045 Uiso 1 1 calc R . .
C28 C 0.9328(3) 0.5414(3) -0.0436(2) 0.0453(12) Uani 1 1 d . . .
H22 H 0.9765 0.5516 -0.0751 0.054 Uiso 1 1 calc R . .
C29 C 0.8804(3) 0.6222(3) -0.0271(2) 0.0477(12) Uani 1 1 d . . .
H23 H 0.8882 0.6885 -0.0466 0.057 Uiso 1 1 calc R . .
C30 C 0.8165(3) 0.6071(3) 0.0178(2) 0.0505(13) Uani 1 1 d . . .
H24 H 0.7796 0.6629 0.0288 0.061 Uiso 1 1 calc R . .
C31 C 0.8055(3) 0.5111(3) 0.0472(2) 0.0410(11) Uani 1 1 d . . .
H25 H 0.7619 0.5015 0.0788 0.049 Uiso 1 1 calc R . .
C32 C 0.4458(4) 0.1529(4) 0.3692(3) 0.0767(19) Uani 1 1 d . . .
H26 H 0.4491 0.1107 0.4073 0.092 Uiso 1 1 calc R . .
C33 C 0.4418(3) 0.2051(4) 0.3223(2) 0.0508(13) Uani 1 1 d . . .
C34 C 0.4367(3) 0.2660(3) 0.2638(2) 0.0440(11) Uani 1 1 d . . .
C35 C 0.4261(3) 0.2191(3) 0.2030(2) 0.0414(11) Uani 1 1 d . . .
H27 H 0.4213 0.1456 0.2003 0.050 Uiso 1 1 calc R . .
C36 C 0.4226(2) 0.2784(3) 0.1463(2) 0.0368(10) Uani 1 1 d . . .
H28 H 0.4156 0.2451 0.1053 0.044 Uiso 1 1 calc R . .
C37 C 0.4291(2) 0.3859(3) 0.1490(2) 0.0327(10) Uani 1 1 d . . .
C38 C 0.4391(3) 0.4330(3) 0.2099(2) 0.0423(11) Uani 1 1 d . . .
H29 H 0.4436 0.5065 0.2128 0.051 Uiso 1 1 calc R . .
C39 C 0.4425(3) 0.3740(4) 0.2655(2) 0.0483(12) Uani 1 1 d . . .
H30 H 0.4490 0.4077 0.3066 0.058 Uiso 1 1 calc R . .
C40 C 0.4254(2) 0.4489(3) 0.0888(2) 0.0309(10) Uani 1 1 d . . .
C41 C 0.4810(2) 0.4321(3) 0.03599(19) 0.0277(9) Uani 1 1 d . . .
C42 C 0.4747(2) 0.4926(3) -0.0201(2) 0.0327(10) Uani 1 1 d . . .
C43 C 0.4111(3) 0.5681(3) -0.0245(2) 0.0431(11) Uani 1 1 d . . .
H31 H 0.4053 0.6080 -0.0633 0.052 Uiso 1 1 calc R . .
C44 C 0.3571(3) 0.5848(3) 0.0272(2) 0.0414(12) Uani 1 1 d . . .
H32 H 0.3148 0.6373 0.0241 0.050 Uiso 1 1 calc R . .
C45 C 0.3631(3) 0.5274(3) 0.0826(2) 0.0391(11) Uani 1 1 d . . .
H33 H 0.3249 0.5402 0.1177 0.047 Uiso 1 1 calc R . .
C46 C 0.5386(3) 0.4801(3) -0.0736(2) 0.0388(11) Uani 1 1 d . . .
C47 C 0.6246(3) 0.4994(3) -0.0616(2) 0.0428(11) Uani 1 1 d . . .
H34 H 0.6424 0.5188 -0.0189 0.051 Uiso 1 1 calc R . .
C48 C 0.6841(3) 0.4907(3) -0.1110(2) 0.0460(12) Uani 1 1 d . . .
H35 H 0.7425 0.5034 -0.1017 0.055 Uiso 1 1 calc R . .
C49 C 0.6602(3) 0.4638(3) -0.1740(2) 0.0484(12) Uani 1 1 d . . .
C50 C 0.5756(3) 0.4425(4) -0.1856(2) 0.0551(14) Uani 1 1 d . . .
H36 H 0.5582 0.4216 -0.2282 0.066 Uiso 1 1 calc R . .
C51 C 0.5156(3) 0.4511(3) -0.1368(2) 0.0505(13) Uani 1 1 d . . .
H37 H 0.4575 0.4370 -0.1463 0.061 Uiso 1 1 calc R . .
C52 C 0.7229(4) 0.4611(4) -0.2251(3) 0.0601(14) Uani 1 1 d . . .
C53 C 0.7742(4) 0.4629(5) -0.2673(3) 0.090(2) Uani 1 1 d . . .
H38 H 0.8154 0.4643 -0.3012 0.108 Uiso 1 1 calc R . .
C54 C 0.5520(3) 0.3532(3) 0.04080(19) 0.0300(9) Uani 1 1 d . . .
O1 O 0.61552(16) 0.3775(2) 0.07437(13) 0.0337(7) Uani 1 1 d . . .
O2 O 0.54158(17) 0.27073(19) 0.00938(13) 0.0338(7) Uani 1 1 d . . .

loop_
_atom_site_aniso_label
_atom_site_aniso_U_11
_atom_site_aniso_U_22
_atom_site_aniso_U_33
_atom_site_aniso_U_23
_atom_site_aniso_U_13
_atom_site_aniso_U_12
C1 0.092(4) 0.046(3) 0.062(4) -0.009(3) -0.025(3) 0.007(3)
C2 0.051(3) 0.033(3) 0.045(3) 0.008(2) -0.005(2) 0.003(2)
C3 0.036(2) 0.032(2) 0.033(2) 0.0071(19) 0.005(2) -0.003(2)
C4 0.030(2) 0.041(3) 0.047(3) 0.015(2) -0.007(2) 0.009(2)
C5 0.038(2) 0.031(2) 0.036(3) 0.0043(19) 0.004(2) 0.008(2)
C6 0.026(2) 0.025(2) 0.036(2) 0.0065(18) 0.0018(19) 0.0015(18)
C7 0.030(2) 0.031(2) 0.035(2) -0.0002(18) 0.002(2) 0.0010(19)
C8 0.032(2) 0.032(2) 0.043(3) 0.0046(19) 0.005(2) 0.006(2)
C9 0.023(2) 0.027(2) 0.046(3) 0.0013(19) 0.005(2) 0.0068(17)
C10 0.022(2) 0.021(2) 0.038(2) 0.0016(18) 0.0047(18) 0.0035(16)
C11 0.023(2) 0.029(2) 0.039(3) -0.0023(19) 0.005(2) 0.0022(17)
C12 0.030(2) 0.033(3) 0.044(3) -0.009(2) 0.003(2) -0.0026(19)
C13 0.033(2) 0.025(2) 0.055(3) -0.004(2) 0.013(2) 0.0023(19)
C14 0.031(2) 0.026(2) 0.043(3) 0.0065(19) 0.011(2) 0.0046(18)
C15 0.030(2) 0.030(2) 0.031(2) -0.0056(18) -0.0018(19) 0.0071(19)
C16 0.036(2) 0.037(3) 0.042(3) -0.005(2) 0.000(2) -0.001(2)
C17 0.037(2) 0.038(3) 0.038(3) -0.006(2) -0.006(2) 0.002(2)
C18 0.047(3) 0.035(2) 0.027(2) -0.0051(19) -0.004(2) 0.007(2)
C19 0.045(3) 0.029(2) 0.041(3) -0.0013(19) 0.006(2) 0.003(2)
C20 0.030(2) 0.026(2) 0.046(3) -0.0027(19) 0.001(2) 0.0020(19)
C21 0.049(3) 0.040(3) 0.045(3) -0.009(2) 0.002(2) 0.006(2)
C22 0.073(4) 0.060(3) 0.040(3) 0.007(3) 0.002(3) 0.020(3)
N1 0.0243(18) 0.0204(17) 0.0335(19) 0.0009(14) 0.0010(16) -0.0039(15)
C23 0.029(2) 0.024(2) 0.032(2) 0.0004(18) 0.003(2) 0.002(2)
N2 0.026(2) 0.026(2) 0.047(2) -0.0036(16) -0.0002(18) -0.0002(16)
C24 0.029(2) 0.035(3) 0.054(3) 0.006(2) -0.008(2) -0.002(2)
C25 0.058(3) 0.075(4) 0.062(4) 0.024(3) -0.023(3) -0.037(3)
C26 0.033(2) 0.032(2) 0.034(2) -0.0070(19) -0.005(2) -0.0053(19)
C27 0.030(2) 0.037(2) 0.046(3) -0.004(2) 0.001(2) -0.002(2)
C28 0.033(3) 0.043(3) 0.061(3) 0.012(2) 0.007(2) -0.004(2)
C29 0.038(3) 0.036(3) 0.069(3) 0.010(2) -0.010(3) -0.004(2)
C30 0.044(3) 0.026(3) 0.081(4) -0.016(2) -0.006(3) 0.007(2)
C31 0.033(2) 0.038(3) 0.052(3) -0.014(2) 0.004(2) 0.004(2)
C32 0.100(5) 0.076(4) 0.054(4) 0.011(3) 0.017(3) 0.058(4)
C33 0.051(3) 0.056(3) 0.046(3) -0.001(2) 0.006(3) 0.030(3)
C34 0.040(3) 0.042(3) 0.051(3) -0.001(2) 0.008(2) 0.010(2)
C35 0.044(3) 0.030(2) 0.051(3) 0.003(2) 0.005(2) 0.010(2)
C36 0.035(2) 0.032(3) 0.044(3) 0.000(2) -0.004(2) 0.003(2)
C37 0.021(2) 0.031(2) 0.046(3) -0.002(2) 0.000(2) 0.0085(18)
C38 0.039(3) 0.032(2) 0.056(3) -0.008(2) 0.004(2) 0.001(2)
C39 0.050(3) 0.049(3) 0.046(3) -0.004(2) 0.004(3) 0.007(2)
C40 0.022(2) 0.025(2) 0.046(3) -0.0069(19) -0.013(2) 0.0009(18)
C41 0.024(2) 0.017(2) 0.042(2) -0.0015(18) -0.010(2) -0.0027(16)
C42 0.029(2) 0.026(2) 0.042(3) -0.0021(19) -0.018(2) -0.0020(18)
C43 0.044(3) 0.032(2) 0.053(3) 0.008(2) -0.021(3) -0.005(2)
C44 0.030(2) 0.022(2) 0.072(4) 0.002(2) -0.022(3) 0.0037(18)
C45 0.027(2) 0.029(2) 0.061(3) -0.005(2) -0.012(2) 0.0021(19)
C46 0.049(3) 0.021(2) 0.046(3) 0.0041(18) -0.014(2) -0.001(2)
C47 0.049(3) 0.042(3) 0.038(3) 0.002(2) -0.006(2) -0.013(2)
C48 0.048(3) 0.044(3) 0.046(3) 0.002(2) -0.002(3) -0.005(2)
C49 0.071(4) 0.035(3) 0.039(3) -0.003(2) -0.004(3) 0.015(2)
C50 0.072(4) 0.050(3) 0.044(3) -0.007(2) -0.028(3) 0.026(3)
C51 0.055(3) 0.044(3) 0.053(3) -0.011(2) -0.021(3) 0.014(2)
C52 0.085(4) 0.056(3) 0.039(3) 0.003(2) -0.009(3) 0.027(3)
C53 0.121(6) 0.108(5) 0.042(3) 0.014(3) 0.013(4) 0.051(4)
C54 0.032(2) 0.029(2) 0.029(2) 0.0048(18) 0.004(2) -0.0017(19)
O1 0.0241(15) 0.0371(16) 0.0400(17) -0.0113(13) -0.0061(14) 0.0009(13)
O2 0.0307(15) 0.0248(15) 0.0460(18) -0.0014(13) -0.0068(13) 0.0028(12)

loop_
_atom_type_symbol
_atom_type_description
_atom_type_scat_dispersion_real
_atom_type_scat_dispersion_imag
_atom_type_scat_source
C C 0.0033 0.0016 'International Tables Vol C Tables 4.2.6.8 and 6.1.1.4'
H H 0.0000 0.0000 'International Tables Vol C Tables 4.2.6.8 and 6.1.1.4'
N N 0.0061 0.0033 'International Tables Vol C Tables 4.2.6.8 and 6.1.1.4'
O O 0.0106 0.0060 'International Tables Vol C Tables 4.2.6.8 and 6.1.1.4'

loop_
_geom_angle_atom_site_label_1
_geom_angle_atom_site_label_2
_geom_angle_atom_site_label_3
_geom_angle
_geom_angle_site_symmetry_1
_geom_angle_site_symmetry_3
_geom_angle_publ_flag
C2 C1 H1 180.0 . . ?
C1 C2 C3 177.4(5) . . ?
C8 C3 C4 118.9(4) . . ?
C8 C3 C2 119.4(4) . . ?
C4 C3 C2 121.7(4) . . ?
C5 C4 C3 120.1(4) . . ?
C5 C4 H2 120.0 . . ?
C3 C4 H2 120.0 . . ?
C4 C5 C6 122.2(4) . . ?
C4 C5 H3 118.9 . . ?
C6 C5 H3 118.9 . . ?
C5 C6 C7 117.1(4) . . ?
C5 C6 C9 123.0(3) . . ?
C7 C6 C9 119.9(4) . . ?
C8 C7 C6 121.5(4) . . ?
C8 C7 H4 119.3 . . ?
C6 C7 H4 119.3 . . ?
C7 C8 C3 120.1(4) . . ?
C7 C8 H5 120.0 . . ?
C3 C8 H5 120.0 . . ?
C10 C9 C14 118.2(4) . . ?
C10 C9 C6 120.7(3) . . ?
C14 C9 C6 121.1(4) . . ?
C11 C10 C9 122.5(3) . . ?
C11 C10 N1 119.3(3) . . ?
C9 C10 N1 118.2(3) . . ?
C10 C11 C12 117.9(4) . . ?
C10 C11 C15 122.5(3) . . ?
C12 C11 C15 119.5(4) . . ?
C13 C12 C11 120.8(4) . . ?
C13 C12 H6 119.6 . . ?
C11 C12 H6 119.6 . . ?
C14 C13 C12 120.5(4) . . ?
C14 C13 H7 119.7 . . ?
C12 C13 H7 119.7 . . ?
C13 C14 C9 120.0(4) . . ?
C13 C14 H8 120.0 . . ?
C9 C14 H8 120.0 . . ?
C16 C15 C20 116.7(4) . . ?
C16 C15 C11 120.4(4) . . ?
C20 C15 C11 122.9(4) . . ?
C17 C16 C15 122.1(4) . . ?
C17 C16 H9 118.9 . . ?
C15 C16 H9 118.9 . . ?
C16 C17 C18 120.6(4) . . ?
C16 C17 H10 119.7 . . ?
C18 C17 H10 119.7 . . ?
C17 C18 C19 118.9(4) . . ?
C17 C18 C21 120.7(4) . . ?
C19 C18 C21 120.4(4) . . ?
C20 C19 C18 119.5(4) . . ?
C20 C19 H11 120.2 . . ?
C18 C19 H11 120.2 . . ?
C19 C20 C15 122.1(4) . . ?
C19 C20 H12 118.9 . . ?
C15 C20 H12 118.9 . . ?
C22 C21 C18 178.2(5) . . ?
C21 C22 H13 180.0 . . ?
C23 N1 C10 121.4(3) . . ?
C23 N1 H14 113(2) . . ?
C10 N1 H14 121(2) . . ?
N2 C23 N1 122.8(4) . . ?
N2 C23 H15 121(2) . . ?
N1 C23 H15 116(2) . . ?
C23 N2 C24 123.6(4) . . ?
C23 N2 H16 114(3) . . ?
C24 N2 H16 122(3) . . ?
N2 C24 C25 108.4(4) . . ?
N2 C24 C26 108.8(3) . . ?
C25 C24 C26 114.6(4) . . ?
N2 C24 H17 108.2(19) . . ?
C25 C24 H17 110(2) . . ?
C26 C24 H17 106.9(19) . . ?
C24 C25 H18 109.5 . . ?
C24 C25 H19 109.5 . . ?
H18 C25 H19 109.5 . . ?
C24 C25 H20 109.5 . . ?
H18 C25 H20 109.5 . . ?
H19 C25 H20 109.5 . . ?
C27 C26 C31 119.9(4) . . ?
C27 C26 C24 119.5(4) . . ?
C31 C26 C24 120.6(4) . . ?
C26 C27 C28 119.6(4) . . ?
C26 C27 H21 120.2 . . ?
C28 C27 H21 120.2 . . ?
C29 C28 C27 120.5(4) . . ?
C29 C28 H22 119.8 . . ?
C27 C28 H22 119.8 . . ?
C28 C29 C30 119.7(4) . . ?
C28 C29 H23 120.1 . . ?
C30 C29 H23 120.1 . . ?
C29 C30 C31 120.5(4) . . ?
C29 C30 H24 119.7 . . ?
C31 C30 H24 119.7 . . ?
C30 C31 C26 119.7(4) . . ?
C30 C31 H25 120.1 . . ?
C26 C31 H25 120.1 . . ?
C33 C32 H26 180.0 . . ?
C32 C33 C34 178.3(6) . . ?
C35 C34 C39 117.7(4) . . ?
C35 C34 C33 121.0(4) . . ?
C39 C34 C33 121.4(4) . . ?
C36 C35 C34 120.7(4) . . ?
C36 C35 H27 119.6 . . ?
C34 C35 H27 119.6 . . ?
C37 C36 C35 120.8(4) . . ?
C37 C36 H28 119.6 . . ?
C35 C36 H28 119.6 . . ?
C36 C37 C38 118.5(4) . . ?
C36 C37 C40 120.7(4) . . ?
C38 C37 C40 120.7(4) . . ?
C39 C38 C37 120.3(4) . . ?
C39 C38 H29 119.8 . . ?
C37 C38 H29 119.8 . . ?
C38 C39 C34 122.0(4) . . ?
C38 C39 H30 119.0 . . ?
C34 C39 H30 119.0 . . ?
C41 C40 C45 118.2(4) . . ?
C41 C40 C37 122.2(3) . . ?
C45 C40 C37 119.7(4) . . ?
C42 C41 C40 120.2(3) . . ?
C42 C41 C54 118.9(4) . . ?
C40 C41 C54 120.8(3) . . ?
C41 C42 C43 119.6(4) . . ?
C41 C42 C46 119.7(3) . . ?
C43 C42 C46 120.6(4) . . ?
C44 C43 C42 120.1(4) . . ?
C44 C43 H31 120.0 . . ?
C42 C43 H31 120.0 . . ?
C45 C44 C43 121.1(4) . . ?
C45 C44 H32 119.5 . . ?
C43 C44 H32 119.5 . . ?
C44 C45 C40 120.9(4) . . ?
C44 C45 H33 119.6 . . ?
C40 C45 H33 119.6 . . ?
C51 C46 C47 117.6(4) . . ?
C51 C46 C42 122.2(4) . . ?
C47 C46 C42 120.1(4) . . ?
C48 C47 C46 120.7(4) . . ?
C48 C47 H34 119.6 . . ?
C46 C47 H34 119.6 . . ?
C47 C48 C49 121.1(4) . . ?
C47 C48 H35 119.5 . . ?
C49 C48 H35 119.5 . . ?
C50 C49 C48 118.2(5) . . ?
C50 C49 C52 122.1(5) . . ?
C48 C49 C52 119.7(5) . . ?
C49 C50 C51 121.3(4) . . ?
C49 C50 H36 119.4 . . ?
C51 C50 H36 119.4 . . ?
C50 C51 C46 121.1(4) . . ?
C50 C51 H37 119.5 . . ?
C46 C51 H37 119.5 . . ?
C53 C52 C49 177.5(6) . . ?
C52 C53 H38 180.0 . . ?
O1 C54 O2 126.8(4) . . ?
O1 C54 C41 117.1(3) . . ?
O2 C54 C41 116.1(4) . . ?

loop_
_geom_bond_atom_site_label_1
_geom_bond_atom_site_label_2
_geom_bond_distance
_geom_bond_site_symmetry_2
_geom_bond_publ_flag
C1 C2 1.171(6) . ?
C1 H1 0.9500 . ?
C2 C3 1.439(6) . ?
C3 C8 1.391(5) . ?
C3 C4 1.396(5) . ?
C4 C5 1.368(6) . ?
C4 H2 0.9500 . ?
C5 C6 1.389(5) . ?
C5 H3 0.9500 . ?
C6 C7 1.398(5) . ?
C6 C9 1.479(5) . ?
C7 C8 1.381(5) . ?
C7 H4 0.9500 . ?
C8 H5 0.9500 . ?
C9 C10 1.400(5) . ?
C9 C14 1.402(5) . ?
C10 C11 1.379(5) . ?
C10 N1 1.436(4) . ?
C11 C12 1.401(5) . ?
C11 C15 1.480(5) . ?
C12 C13 1.384(6) . ?
C12 H6 0.9500 . ?
C13 C14 1.383(6) . ?
C13 H7 0.9500 . ?
C14 H8 0.9500 . ?
C15 C16 1.399(5) . ?
C15 C20 1.400(5) . ?
C16 C17 1.368(5) . ?
C16 H9 0.9500 . ?
C17 C18 1.394(6) . ?
C17 H10 0.9500 . ?
C18 C19 1.399(6) . ?
C18 C21 1.428(6) . ?
C19 C20 1.386(5) . ?
C19 H11 0.9500 . ?
C20 H12 0.9500 . ?
C21 C22 1.183(6) . ?
C22 H13 0.9500 . ?
N1 C23 1.313(5) . ?
N1 H14 1.08(4) . ?
C23 N2 1.296(5) . ?
C23 H15 0.95(3) . ?
N2 C24 1.486(5) . ?
N2 H16 0.90(4) . ?
C24 C25 1.504(6) . ?
C24 C26 1.522(5) . ?
C24 H17 0.97(3) . ?
C25 H18 0.9800 . ?
C25 H19 0.9800 . ?
C25 H20 0.9800 . ?
C26 C27 1.374(5) . ?
C26 C31 1.388(5) . ?
C27 C28 1.398(5) . ?
C27 H21 0.9500 . ?
C28 C29 1.369(6) . ?
C28 H22 0.9500 . ?
C29 C30 1.375(6) . ?
C29 H23 0.9500 . ?
C30 C31 1.384(6) . ?
C30 H24 0.9500 . ?
C31 H25 0.9500 . ?
C32 C33 1.173(6) . ?
C32 H26 0.9500 . ?
C33 C34 1.434(6) . ?
C34 C35 1.391(6) . ?
C34 C39 1.394(6) . ?
C35 C36 1.389(6) . ?
C35 H27 0.9500 . ?
C36 C37 1.388(5) . ?
C36 H28 0.9500 . ?
C37 C38 1.394(6) . ?
C37 C40 1.477(5) . ?
C38 C39 1.369(6) . ?
C38 H29 0.9500 . ?
C39 H30 0.9500 . ?
C40 C41 1.405(5) . ?
C40 C45 1.412(5) . ?
C41 C42 1.391(5) . ?
C41 C54 1.512(5) . ?
C42 C43 1.396(5) . ?
C42 C46 1.494(6) . ?
C43 C44 1.372(6) . ?
C43 H31 0.9500 . ?
C44 C45 1.355(6) . ?
C44 H32 0.9500 . ?
C45 H33 0.9500 . ?
C46 C51 1.392(6) . ?
C46 C47 1.395(6) . ?
C47 C48 1.383(6) . ?
C47 H34 0.9500 . ?
C48 C49 1.386(6) . ?
C48 H35 0.9500 . ?
C49 C50 1.377(6) . ?
C49 C52 1.437(7) . ?
C50 C51 1.378(6) . ?
C50 H36 0.9500 . ?
C51 H37 0.9500 . ?
C52 C53 1.180(7) . ?
C53 H38 0.9500 . ?
C54 O1 1.251(4) . ?
C54 O2 1.252(4) . ?

loop_
_geom_torsion_atom_site_label_1
_geom_torsion_atom_site_label_2
_geom_torsion_atom_site_label_3
_geom_torsion_atom_site_label_4
_geom_torsion
_geom_torsion_site_symmetry_1
_geom_torsion_site_symmetry_2
_geom_torsion_site_symmetry_3
_geom_torsion_site_symmetry_4
_geom_torsion_publ_flag
C1 C2 C3 C8 -57(12) . . . . ?
C1 C2 C3 C4 120(12) . . . . ?
C8 C3 C4 C5 0.9(6) . . . . ?
C2 C3 C4 C5 -176.1(4) . . . . ?
C3 C4 C5 C6 2.2(6) . . . . ?
C4 C5 C6 C7 -4.7(6) . . . . ?
C4 C5 C6 C9 176.5(4) . . . . ?
C5 C6 C7 C8 4.2(6) . . . . ?
C9 C6 C7 C8 -176.9(4) . . . . ?
C6 C7 C8 C3 -1.3(6) . . . . ?
C4 C3 C8 C7 -1.4(6) . . . . ?
C2 C3 C8 C7 175.7(4) . . . . ?
C5 C6 C9 C10 -128.1(4) . . . . ?
C7 C6 C9 C10 53.1(5) . . . . ?
C5 C6 C9 C14 54.8(5) . . . . ?
C7 C6 C9 C14 -124.0(4) . . . . ?
C14 C9 C10 C11 3.4(6) . . . . ?
C6 C9 C10 C11 -173.8(4) . . . . ?
C14 C9 C10 N1 -179.1(3) . . . . ?
C6 C9 C10 N1 3.7(5) . . . . ?
C9 C10 C11 C12 -0.8(6) . . . . ?
N1 C10 C11 C12 -178.2(3) . . . . ?
C9 C10 C11 C15 178.4(3) . . . . ?
N1 C10 C11 C15 1.0(6) . . . . ?
C10 C11 C12 C13 -1.6(6) . . . . ?
C15 C11 C12 C13 179.2(4) . . . . ?
C11 C12 C13 C14 1.2(6) . . . . ?
C12 C13 C14 C9 1.5(6) . . . . ?
C10 C9 C14 C13 -3.7(6) . . . . ?
C6 C9 C14 C13 173.5(4) . . . . ?
C10 C11 C15 C16 -131.5(4) . . . . ?
C12 C11 C15 C16 47.7(5) . . . . ?
C10 C11 C15 C20 48.6(6) . . . . ?
C12 C11 C15 C20 -132.2(4) . . . . ?
C20 C15 C16 C17 -0.6(6) . . . . ?
C11 C15 C16 C17 179.5(4) . . . . ?
C15 C16 C17 C18 0.9(6) . . . . ?
C16 C17 C18 C19 0.1(6) . . . . ?
C16 C17 C18 C21 179.7(4) . . . . ?
C17 C18 C19 C20 -1.4(6) . . . . ?
C21 C18 C19 C20 179.1(4) . . . . ?
C18 C19 C20 C15 1.7(6) . . . . ?
C16 C15 C20 C19 -0.8(6) . . . . ?
C11 C15 C20 C19 179.2(4) . . . . ?
C17 C18 C21 C22 19(16) . . . . ?
C19 C18 C21 C22 -161(16) . . . . ?
C11 C10 N1 C23 -122.0(4) . . . . ?
C9 C10 N1 C23 60.4(5) . . . . ?
C10 N1 C23 N2 -161.9(4) . . . . ?
N1 C23 N2 C24 180.0(4) . . . . ?
C23 N2 C24 C25 -98.7(5) . . . . ?
C23 N2 C24 C26 136.1(4) . . . . ?
N2 C24 C26 C27 -114.3(4) . . . . ?
C25 C24 C26 C27 124.3(5) . . . . ?
N2 C24 C26 C31 65.6(5) . . . . ?
C25 C24 C26 C31 -55.8(5) . . . . ?
C31 C26 C27 C28 -1.6(6) . . . . ?
C24 C26 C27 C28 178.3(4) . . . . ?
C26 C27 C28 C29 1.3(7) . . . . ?
C27 C28 C29 C30 -0.9(7) . . . . ?
C28 C29 C30 C31 0.9(7) . . . . ?
C29 C30 C31 C26 -1.3(7) . . . . ?
C27 C26 C31 C30 1.6(6) . . . . ?
C24 C26 C31 C30 -178.3(4) . . . . ?
C32 C33 C34 C35 4(19) . . . . ?
C32 C33 C34 C39 -176(100) . . . . ?
C39 C34 C35 C36 0.7(7) . . . . ?
C33 C34 C35 C36 -179.0(4) . . . . ?
C34 C35 C36 C37 -0.3(6) . . . . ?
C35 C36 C37 C38 -0.2(6) . . . . ?
C35 C36 C37 C40 179.9(4) . . . . ?
C36 C37 C38 C39 0.1(6) . . . . ?
C40 C37 C38 C39 180.0(4) . . . . ?
C37 C38 C39 C34 0.4(7) . . . . ?
C35 C34 C39 C38 -0.8(7) . . . . ?
C33 C34 C39 C38 178.9(4) . . . . ?
C36 C37 C40 C41 -55.7(5) . . . . ?
C38 C37 C40 C41 124.4(4) . . . . ?
C36 C37 C40 C45 122.8(4) . . . . ?
C38 C37 C40 C45 -57.1(5) . . . . ?
C45 C40 C41 C42 0.8(5) . . . . ?
C37 C40 C41 C42 179.3(4) . . . . ?
C45 C40 C41 C54 176.8(3) . . . . ?
C37 C40 C41 C54 -4.7(5) . . . . ?
C40 C41 C42 C43 -1.9(5) . . . . ?
C54 C41 C42 C43 -178.0(3) . . . . ?
C40 C41 C42 C46 174.9(3) . . . . ?
C54 C41 C42 C46 -1.2(5) . . . . ?
C41 C42 C43 C44 2.2(6) . . . . ?
C46 C42 C43 C44 -174.6(4) . . . . ?
C42 C43 C44 C45 -1.3(6) . . . . ?
C43 C44 C45 C40 0.2(6) . . . . ?
C41 C40 C45 C44 0.1(6) . . . . ?
C37 C40 C45 C44 -178.5(4) . . . . ?
C41 C42 C46 C51 120.2(4) . . . . ?
C43 C42 C46 C51 -63.0(5) . . . . ?
C41 C42 C46 C47 -61.0(5) . . . . ?
C43 C42 C46 C47 115.8(4) . . . . ?
C51 C46 C47 C48 0.5(6) . . . . ?
C42 C46 C47 C48 -178.3(4) . . . . ?
C46 C47 C48 C49 0.7(6) . . . . ?
C47 C48 C49 C50 -2.1(6) . . . . ?
C47 C48 C49 C52 176.5(4) . . . . ?
C48 C49 C50 C51 2.2(7) . . . . ?
C52 C49 C50 C51 -176.4(4) . . . . ?
C49 C50 C51 C46 -0.9(7) . . . . ?
C47 C46 C51 C50 -0.4(6) . . . . ?
C42 C46 C51 C50 178.4(4) . . . . ?
C50 C49 C52 C53 98(14) . . . . ?
C48 C49 C52 C53 -80(14) . . . . ?
C42 C41 C54 O1 101.1(4) . . . . ?
C40 C41 C54 O1 -75.0(5) . . . . ?
C42 C41 C54 O2 -77.5(4) . . . . ?
C40 C41 C54 O2 106.5(4) . . . . ?

loop_
_cod_related_entry_id
_cod_related_entry_database
_cod_related_entry_code
1 ChemSpider 30659124
